data_4112667
loop_
_publ_author_name
'Reema K. Thalji'
'Jonathan A. Ellman'
'Robert G. Bergman'

_publ_section_title
;
 Highly Efficient and Enantioselective Cyclization of Aromatic Imines via
 Directed C-H Bond Activation
;
_journal_name_full 'Journal of the American Chemical Society'
_journal_page_first 7192
_journal_page_last 7193
_journal_paper_doi 10.1021/ja0394986
_journal_volume 126
_journal_year 2004
_chemical_formula_moiety 'C19 H22 N O2 S '
_chemical_formula_sum 'C19 H22 N O2 S'
_chemical_formula_weight 328.45
_space_group_IT_number 4
_symmetry_cell_setting monoclinic
_symmetry_Int_Tables_number 4
_symmetry_space_group_name_Hall 'P 2yb'
_symmetry_space_group_name_H-M 'P 1 21 1'
_audit_creation_date 'Tue Apr  6 11:30:37 2004'
_audit_creation_method 'by teXsan'
_cell_angle_alpha 90
_cell_angle_beta 98.857(1)
_cell_angle_gamma 90
_cell_formula_units_Z 2
_cell_length_a 8.6870(7)
_cell_length_b 4.9906(4)
_cell_length_c 20.473(2)
_cell_measurement_reflns_used 5164
_cell_measurement_temperature 170.2
_cell_measurement_theta_max 26.3
_cell_measurement_theta_min 2.4
_cell_volume 876.99(13)
_computing_cell_refinement 'Bruker-AXS SAINT v6.40'
_computing_data_collection 'Bruker-AXS SMART v5.631'
_computing_data_reduction 'Bruker-AXS SAINT v6.40'
_computing_publication_material teXsan
_computing_structure_refinement teXsan
_computing_structure_solution SIR97
_diffrn_measured_fraction_theta_full 1.4136
_diffrn_measured_fraction_theta_max 1.4136
_diffrn_measurement_device_type APEX
_diffrn_radiation_type 'Mo K\a'
_diffrn_radiation_wavelength 0.7107
_diffrn_reflns_av_R_equivalents 0.024
_diffrn_reflns_limit_h_max 10
_diffrn_reflns_limit_h_min 0
_diffrn_reflns_limit_k_max 6
_diffrn_reflns_limit_k_min -3
_diffrn_reflns_limit_l_max 25
_diffrn_reflns_limit_l_min -25
_diffrn_reflns_number 2850
_diffrn_reflns_theta_full 26.38
_diffrn_reflns_theta_max 26.38
_exptl_absorpt_coefficient_mu 0.193
_exptl_absorpt_correction_T_max 0.987
_exptl_absorpt_correction_T_min 0.720
_exptl_absorpt_correction_type empirical
_exptl_absorpt_process_details 'Blessing, 1995'
_exptl_crystal_colour colorless
_exptl_crystal_density_diffrn 1.244
_exptl_crystal_description blade
_exptl_crystal_F_000 350.00
_exptl_crystal_size_max 0.430
_exptl_crystal_size_mid 0.160
_exptl_crystal_size_min 0.070
_refine_diff_density_max 0.36
_refine_diff_density_min -0.30
_refine_ls_extinction_method none
_refine_ls_goodness_of_fit_ref 2.366
_refine_ls_hydrogen_treatment noref
_refine_ls_number_parameters 192
_refine_ls_number_reflns 2568
_refine_ls_R_factor_gt 0.0478
_refine_ls_shift/su_max 0.0001
_refine_ls_structure_factor_coef F
_refine_ls_weighting_details 'w = 1/[\s^2^(Fo) + 0.00022|Fo|^2^]'
_refine_ls_weighting_scheme calc
_refine_ls_wR_factor_ref 0.0624
_reflns_number_gt 2568
_reflns_number_total 2847
_reflns_threshold_expression F^2^>3.0\s(F^2^)
_cod_data_source_file ja0394986si20040429_123821.cif
_cod_data_source_block rkt146_for_Reema_Thalji
_cod_original_cell_volume 877.0(1)
_cod_original_sg_symbol_H-M 'P 21 '
_cod_original_formula_sum 'C19 H22 N O2 S '
_cod_database_code 4112667

loop_
_symmetry_equiv_pos_as_xyz
x,y,z
-x,1/2+y,-z

loop_
_atom_site_label
_atom_site_type_symbol
_atom_site_fract_x
_atom_site_fract_y
_atom_site_fract_z
_atom_site_U_iso_or_equiv
_atom_site_adp_type
_atom_site_occupancy
_atom_site_calc_flag
S1 S -0.27685(7) 0.3484 -0.19136(3) 0.0285 Uani 1.00 d
O1 O -0.3937(2) 0.3440(6) -0.14553(10) 0.0364 Uani 1.00 d
O2 O -0.1569(2) -0.2410(6) -0.4599(1) 0.0440 Uani 1.00 d
N1 N -0.2899(3) 0.1067(6) -0.2492(1) 0.0270 Uani 1.00 d
C1 C -0.4066(3) -0.0442(7) -0.2696(1) 0.0291(8) Uani 1.00 d
C2 C -0.3961(3) -0.2055(6) -0.3311(1) 0.0260(8) Uani 1.00 d
C3 C -0.5077(4) -0.4009(8) -0.3522(1) 0.0329(8) Uani 1.00 d
C4 C -0.5043(4) -0.5413(8) -0.4107(2) 0.0378(9) Uani 1.00 d
C5 C -0.3877(4) -0.4974(7) -0.4486(2) 0.0370(9) Uani 1.00 d
C6 C -0.2771(4) -0.3091(7) -0.4269(1) 0.0319(8) Uani 1.00 d
C7 C -0.2768(3) -0.1616(8) -0.3682(1) 0.0288(7) Uani 1.00 d
C8 C -0.1392(3) 0.0237(7) -0.3604(1) 0.0323(8) Uani 1.00 d
C9 C -0.0594(4) -0.0429(9) -0.4210(2) 0.0425(10) Uani 1.00 d
C10 C -0.0910(3) 0.2326(7) -0.1485(1) 0.0244(7) Uani 1.00 d
C11 C -0.0817(3) 0.0346(6) -0.0990(1) 0.0254(7) Uani 1.00 d
C12 C 0.0672(3) -0.0416(7) -0.0692(1) 0.0301(8) Uani 1.00 d
C13 C 0.2010(3) 0.0735(7) -0.0860(1) 0.0302(8) Uani 1.00 d
C14 C 0.1870(3) 0.2698(7) -0.1338(1) 0.0307(8) Uani 1.00 d
C15 C 0.0414(3) 0.3542(8) -0.1662(1) 0.0282(7) Uani 1.00 d
C16 C -0.2195(3) -0.1011(7) -0.0782(1) 0.0319(8) Uani 1.00 d
C17 C 0.3605(4) -0.0205(8) -0.0531(2) 0.0409(10) Uani 1.00 d
C18 C 0.0338(4) 0.5621(8) -0.2200(2) 0.0375(9) Uani 1.00 d
C19 C -0.5514(3) -0.0736(8) -0.2376(2) 0.0382(9) Uani 1.00 d
C20 C 0.1011(4) -0.151(2) -0.4035(2) 0.072(1) Uani 1.00 d
H1 H -0.5871 -0.4385 -0.3264 0.0395 Uiso 1.00 calc
H2 H -0.5833 -0.6696 -0.4248 0.0453 Uiso 1.00 calc
H3 H -0.3846 -0.5944 -0.4883 0.0443 Uiso 1.00 calc
H4 H -0.1716 0.2057 -0.3613 0.0388 Uiso 1.00 calc
H5 H -0.0712 -0.0110 -0.3203 0.0388 Uiso 1.00 calc
H6 H -0.0558 0.1145 -0.4468 0.0511 Uiso 1.00 calc
H7 H 0.0772 -0.1773 -0.0363 0.0361 Uiso 1.00 calc
H8 H 0.2786 0.3503 -0.1450 0.0368 Uiso 1.00 calc
H9 H -0.2819 0.0278 -0.0603 0.0383 Uiso 1.00 calc
H10 H -0.2792 -0.1851 -0.1153 0.0383 Uiso 1.00 calc
H11 H -0.1849 -0.2322 -0.0455 0.0383 Uiso 1.00 calc
H12 H 0.3664 -0.2100 -0.0560 0.0488 Uiso 1.00 calc
H13 H 0.4386 0.0582 -0.0748 0.0488 Uiso 1.00 calc
H14 H 0.3765 0.0321 -0.0079 0.0488 Uiso 1.00 calc
H15 H 0.1344 0.5854 -0.2319 0.0451 Uiso 1.00 calc
H16 H -0.0367 0.5046 -0.2575 0.0451 Uiso 1.00 calc
H17 H -0.0011 0.7274 -0.2045 0.0451 Uiso 1.00 calc
H18 H -0.6020 0.0950 -0.2372 0.0457 Uiso 1.00 calc
H19 H -0.6202 -0.1989 -0.2619 0.0457 Uiso 1.00 calc
H20 H -0.5233 -0.1357 -0.1935 0.0457 Uiso 1.00 calc
H21 H 0.0984 -0.3093 -0.3779 0.0860 Uiso 1.00 calc
H22 H 0.1418 -0.1922 -0.4428 0.0860 Uiso 1.00 calc
H23 H 0.1653 -0.0213 -0.3788 0.0860 Uiso 1.00 calc

loop_
_atom_site_aniso_label
_atom_site_aniso_U_11
_atom_site_aniso_U_22
_atom_site_aniso_U_33
_atom_site_aniso_U_12
_atom_site_aniso_U_13
_atom_site_aniso_U_23
S1 0.0299 0.0280 0.0261 0.0033 -0.0009 -0.0005
O1 0.0294 0.0393 0.0402 0.0060 0.0040 -0.0078
O2 0.0412 0.0627 0.0283 -0.0028 0.0057 -0.0065
N1 0.0283 0.0349 0.0154 0.0043 -0.0043 0.0025
C1 0.029(2) 0.032(2) 0.024(1) 0.003(1) -0.002(1) 0.003(1)
C2 0.029(1) 0.025(2) 0.022(1) 0.001(1) -0.004(1) 0.001(1)
C3 0.032(2) 0.037(2) 0.028(2) -0.001(1) -0.002(1) 0.002(1)
C4 0.038(2) 0.037(2) 0.034(2) -0.004(1) -0.009(1) -0.002(1)
C5 0.040(2) 0.041(2) 0.027(2) 0.007(2) -0.006(1) -0.004(1)
C6 0.031(2) 0.038(2) 0.025(1) 0.007(1) -0.001(1) 0.002(1)
C7 0.031(1) 0.031(2) 0.021(1) 0.006(2) -0.006(1) 0.004(1)
C8 0.030(2) 0.040(2) 0.025(1) -0.003(1) -0.003(1) 0.006(1)
C9 0.041(2) 0.060(2) 0.026(2) -0.009(2) 0.000(1) 0.006(2)
C10 0.027(1) 0.025(1) 0.020(1) 0.003(1) 0.002(1) -0.001(1)
C11 0.026(1) 0.030(2) 0.019(1) 0.001(1) -0.000(1) -0.003(1)
C12 0.031(2) 0.038(2) 0.019(1) 0.004(1) -0.001(1) -0.000(1)
C13 0.028(2) 0.041(2) 0.020(1) 0.004(1) 0.000(1) -0.005(1)
C14 0.025(1) 0.038(2) 0.029(1) -0.003(1) 0.006(1) -0.004(1)
C15 0.033(1) 0.031(1) 0.021(1) 0.001(2) 0.002(1) -0.003(2)
C16 0.032(1) 0.039(2) 0.024(1) -0.004(1) 0.000(1) 0.003(1)
C17 0.030(2) 0.052(2) 0.038(2) 0.006(2) -0.002(1) -0.000(2)
C18 0.043(2) 0.035(2) 0.036(2) -0.003(2) 0.012(1) 0.004(2)
C19 0.027(2) 0.049(2) 0.036(2) -0.001(1) -0.003(1) -0.009(1)
C20 0.041(2) 0.140(5) 0.036(2) 0.011(3) 0.006(1) -0.012(3)

loop_
_atom_type_symbol
_atom_type_description
_atom_type_scat_dispersion_real
_atom_type_scat_dispersion_imag
_atom_type_scat_source
S S 0.125 0.123
;International Tables for Crystallography
(1992, Vol. C, Tables 4.2.6.8 and 6.1.1.1)
;
O O 0.011 0.006
;International Tables for Crystallography
(1992, Vol. C, Tables 4.2.6.8 and 6.1.1.1)
;
N N 0.006 0.003
;International Tables for Crystallography
(1992, Vol. C, Tables 4.2.6.8 and 6.1.1.1)
;
C C 0.003 0.002
;International Tables for Crystallography
(1992, Vol. C, Tables 4.2.6.8 and 6.1.1.1)
;
H H 0.000 0.000
;International Tables for Crystallography
(1992, Vol. C, Table 6.1.1.2)
;

loop_
_geom_angle_atom_site_label_1
_geom_angle_atom_site_label_2
_geom_angle_atom_site_label_3
_geom_angle
_geom_angle_publ_flag
O1 S1 N1 117.1(1) ?
O1 S1 C10 109.5(1) ?
N1 S1 C10 94.1(1) ?
C6 O2 C9 108.8(2) ?
S1 N1 C1 128.1(2) ?
N1 C1 C2 116.1(2) ?
N1 C1 C19 125.8(3) ?
C2 C1 C19 118.1(3) ?
C1 C2 C3 120.2(3) ?
C1 C2 C7 121.1(3) ?
C3 C2 C7 118.7(3) ?
C2 C3 C4 120.8(3) ?
C3 C4 C5 121.1(3) ?
C4 C5 C6 117.6(3) ?
O2 C6 C5 124.1(3) ?
O2 C6 C7 112.9(3) ?
C5 C6 C7 123.0(3) ?
C2 C7 C6 118.6(3) ?
C2 C7 C8 133.4(3) ?
C6 C7 C8 108.0(2) ?
C7 C8 C9 103.3(3) ?
O2 C9 C8 106.8(3) ?
O2 C9 C20 109.3(4) ?
C8 C9 C20 113.8(3) ?
S1 C10 C11 121.4(2) ?
S1 C10 C15 116.4(2) ?
C11 C10 C15 122.2(3) ?
C10 C11 C12 116.9(3) ?
C10 C11 C16 124.3(3) ?
C12 C11 C16 118.8(3) ?
C11 C12 C13 122.3(3) ?
C12 C13 C14 119.0(3) ?
C12 C13 C17 120.3(3) ?
C14 C13 C17 120.7(3) ?
C13 C14 C15 121.7(3) ?
C10 C15 C14 117.8(3) ?
C10 C15 C18 122.9(2) ?
C14 C15 C18 119.2(3) ?
C2 C3 H1 119.651 no
C4 C3 H1 119.515 no
C3 C4 H2 119.445 no
C5 C4 H2 119.440 no
C4 C5 H3 121.228 no
C6 C5 H3 121.154 no
C7 C8 H4 111.009 no
C7 C8 H5 110.996 no
C9 C8 H4 110.976 no
C9 C8 H5 110.980 no
H4 C8 H5 109.456 no
O2 C9 H6 108.894 no
C8 C9 H6 108.977 no
C20 C9 H6 108.972 no
C11 C12 H7 118.798 no
C13 C12 H7 118.868 no
C13 C14 H8 119.145 no
C15 C14 H8 119.147 no
C11 C16 H9 109.429 no
C11 C16 H10 109.519 no
C11 C16 H11 109.481 no
H9 C16 H10 109.474 no
H9 C16 H11 109.423 no
H10 C16 H11 109.500 no
C13 C17 H12 109.537 no
C13 C17 H13 109.503 no
C13 C17 H14 109.445 no
H12 C17 H13 109.512 no
H12 C17 H14 109.456 no
H13 C17 H14 109.374 no
C15 C18 H15 109.497 no
C15 C18 H16 109.457 no
C15 C18 H17 109.486 no
H15 C18 H16 109.447 no
H15 C18 H17 109.486 no
H16 C18 H17 109.455 no
C1 C19 H18 109.537 no
C1 C19 H19 109.524 no
C1 C19 H20 109.511 no
H18 C19 H19 109.447 no
H18 C19 H20 109.428 no
H19 C19 H20 109.379 no
C9 C20 H21 109.437 no
C9 C20 H22 109.349 no
C9 C20 H23 109.415 no
H21 C20 H22 109.473 no
H21 C20 H23 109.630 no
H22 C20 H23 109.523 no

loop_
_geom_bond_atom_site_label_1
_geom_bond_atom_site_label_2
_geom_bond_distance
_geom_bond_publ_flag
S1 O1 1.485(2) yes
S1 N1 1.682(3) yes
S1 C10 1.809(3) yes
O2 C6 1.371(4) yes
O2 C9 1.456(4) yes
N1 C1 1.280(4) yes
C1 C2 1.508(4) yes
C1 C19 1.513(4) yes
C2 C3 1.396(4) yes
C2 C7 1.393(4) yes
C3 C4 1.391(4) yes
C4 C5 1.386(4) yes
C5 C6 1.368(5) yes
C6 C7 1.409(4) yes
C7 C8 1.501(4) yes
C8 C9 1.547(4) yes
C9 C20 1.487(5) yes
C10 C11 1.408(4) yes
C10 C15 1.397(4) yes
C11 C12 1.396(4) yes
C11 C16 1.493(4) yes
C12 C13 1.387(4) yes
C13 C14 1.376(5) yes
C13 C17 1.518(4) yes
C14 C15 1.400(4) yes
C15 C18 1.508(5) yes
C3 H1 0.950 no
C4 H2 0.950 no
C5 H3 0.950 no
C8 H4 0.950 no
C8 H5 0.950 no
C9 H6 0.950 no
C12 H7 0.950 no
C14 H8 0.951 no
C16 H9 0.950 no
C16 H10 0.950 no
C16 H11 0.950 no
C17 H12 0.949 no
C17 H13 0.950 no
C17 H14 0.951 no
C18 H15 0.950 no
C18 H16 0.950 no
C18 H17 0.950 no
C19 H18 0.950 no
C19 H19 0.950 no
C19 H20 0.951 no
C20 H21 0.949 no
C20 H22 0.951 no
C20 H23 0.949 no

loop_
_geom_contact_atom_site_label_1
_geom_contact_atom_site_label_2
_geom_contact_distance
_geom_contact_site_symmetry_2
S1 C1 3.531(3) 1_565
S1 C16 3.579(3) 1_565
O1 C16 3.349(4) 1_565
O1 C17 3.562(4) 1_455
O2 C20 3.560(6) 2_544
N1 C3 3.583(4) 1_565
C5 C8 3.526(5) 1_545
C12 C15 3.598(5) 1_545

loop_
_geom_torsion_atom_site_label_1
_geom_torsion_atom_site_label_2
_geom_torsion_atom_site_label_3
_geom_torsion_atom_site_label_4
_geom_torsion
_geom_torsion_site_symmetry_1
_geom_torsion_site_symmetry_2
_geom_torsion_site_symmetry_3
_geom_torsion_site_symmetry_4
_geom_torsion_publ_flag
S1 N1 C1 C2 168.4(2) 1_555 1_555 1_555 1_555 yes
S1 N1 C1 C19 -11.7(4) 1_555 1_555 1_555 1_555 yes
S1 C10 C11 C12 179.7(2) 1_555 1_555 1_555 1_555 yes
S1 C10 C11 C16 1.3(4) 1_555 1_555 1_555 1_555 yes
S1 C10 C15 C14 179.8(2) 1_555 1_555 1_555 1_555 yes
S1 C10 C15 C18 -2.7(4) 1_555 1_555 1_555 1_555 yes
O1 S1 N1 C1 18.0(3) 1_555 1_555 1_555 1_555 yes
O1 S1 C10 C11 33.6(3) 1_555 1_555 1_555 1_555 yes
O1 S1 C10 C15 -145.1(2) 1_555 1_555 1_555 1_555 yes
O2 C6 C5 C4 -178.7(3) 1_555 1_555 1_555 1_555 yes
O2 C6 C7 C2 177.9(3) 1_555 1_555 1_555 1_555 yes
O2 C6 C7 C8 -0.9(4) 1_555 1_555 1_555 1_555 yes
O2 C9 C8 C7 3.2(3) 1_555 1_555 1_555 1_555 yes
N1 S1 C10 C11 -87.0(2) 1_555 1_555 1_555 1_555 yes
N1 S1 C10 C15 94.2(2) 1_555 1_555 1_555 1_555 yes
N1 C1 C2 C3 171.7(3) 1_555 1_555 1_555 1_555 yes
N1 C1 C2 C7 -9.0(4) 1_555 1_555 1_555 1_555 yes
C1 N1 S1 C10 132.4(3) 1_555 1_555 1_555 1_555 yes
C1 C2 C3 C4 176.6(3) 1_555 1_555 1_555 1_555 yes
C1 C2 C7 C6 -176.9(3) 1_555 1_555 1_555 1_555 yes
C1 C2 C7 C8 1.5(5) 1_555 1_555 1_555 1_555 yes
C2 C3 C4 C5 1.9(5) 1_555 1_555 1_555 1_555 yes
C2 C7 C6 C5 -1.3(5) 1_555 1_555 1_555 1_555 yes
C2 C7 C8 C9 179.9(3) 1_555 1_555 1_555 1_555 yes
C3 C2 C1 C19 -8.2(4) 1_555 1_555 1_555 1_555 yes
C3 C2 C7 C6 2.4(4) 1_555 1_555 1_555 1_555 yes
C3 C2 C7 C8 -179.1(3) 1_555 1_555 1_555 1_555 yes
C3 C4 C5 C6 -0.7(5) 1_555 1_555 1_555 1_555 yes
C4 C3 C2 C7 -2.8(4) 1_555 1_555 1_555 1_555 yes
C4 C5 C6 C7 0.4(5) 1_555 1_555 1_555 1_555 yes
C5 C6 O2 C9 -177.7(3) 1_555 1_555 1_555 1_555 yes
C5 C6 C7 C8 179.9(3) 1_555 1_555 1_555 1_555 yes
C6 O2 C9 C8 -3.9(3) 1_555 1_555 1_555 1_555 yes
C6 O2 C9 C20 119.6(3) 1_555 1_555 1_555 1_555 yes
C6 C7 C8 C9 -1.5(3) 1_555 1_555 1_555 1_555 yes
C7 C2 C1 C19 171.1(3) 1_555 1_555 1_555 1_555 yes
C7 C6 O2 C9 3.1(3) 1_555 1_555 1_555 1_555 yes
C7 C8 C9 C20 -117.5(4) 1_555 1_555 1_555 1_555 yes
C10 C11 C12 C13 1.2(4) 1_555 1_555 1_555 1_555 yes
C10 C15 C14 C13 0.2(5) 1_555 1_555 1_555 1_555 yes
C11 C10 C15 C14 1.1(4) 1_555 1_555 1_555 1_555 yes
C11 C10 C15 C18 178.6(3) 1_555 1_555 1_555 1_555 yes
C11 C12 C13 C14 -0.0(5) 1_555 1_555 1_555 1_555 yes
C11 C12 C13 C17 -178.8(3) 1_555 1_555 1_555 1_555 yes
C12 C11 C10 C15 -1.7(4) 1_555 1_555 1_555 1_555 yes
C12 C13 C14 C15 -0.7(5) 1_555 1_555 1_555 1_555 yes
C13 C12 C11 C16 179.7(3) 1_555 1_555 1_555 1_555 yes
C13 C14 C15 C18 -177.5(3) 1_555 1_555 1_555 1_555 yes
C15 C10 C11 C16 179.9(3) 1_555 1_555 1_555 1_555 yes
C15 C14 C13 C17 178.1(3) 1_555 1_555 1_555 1_555 yes
